data_1544418
loop_
_publ_author_name
'Robertson, Ellen J.'
'Proulx, Caroline'
'Su, Jessica K.'
'Garcia, Rita L.'
'Yoo, Stan'
'Nehls, Eric M.'
'Connolly, Michael D.'
'Taravati, Laudann'
'Zuckermann, Ronald N.'

_publ_section_title
;
 Molecular Engineering of the Peptoid Nanosheet Hydrophobic Core.
;
_journal_issue 45
_journal_name_full 'Langmuir : the ACS journal of surfaces and colloids'
_journal_page_first 11946
_journal_paper_doi 10.1021/acs.langmuir.6b02735
_journal_volume 32
_journal_year 2016
_chemical_formula_sum 'C20 H21 Cl N2 O2'
_chemical_formula_weight 356.84
_chemical_name_common 383_35
_chemical_name_systematic zuckermann27
_space_group.centring_type P

_space_group_crystal_system monoclinic
_space_group_IT_number 14
_space_group_name_Hall '-P 2ybc'
_space_group_name_H-M_alt 'P 1 21/c 1'
_symmetry_space_group_name_Hall '-P 2ybc'
_symmetry_space_group_name_H-M 'P 1 21/c 1'
_atom_sites_solution_hydrogens geom
_atom_sites_solution_primary iterative
_atom_sites_solution_secondary difmap
_audit_creation_method SHELXL-2014/7
_cell_angle_alpha 90
_cell_angle_beta 91.7930(10)
_cell_angle_gamma 90
_cell_formula_units_Z 2
_cell_length_a 19.5375(4)
_cell_length_b 5.77150(10)
_cell_length_c 8.0452(2)
_cell_measurement_reflns_used 7109
_cell_measurement_temperature 200(2)
_cell_measurement_theta_max 68.20
_cell_measurement_theta_min 2.26
_cell_volume 906.74(3)
_computing_cell_refinement 'Bruker SAINT'
_computing_data_collection 'Bruker APEX2'
_computing_data_reduction 'Bruker SAINT'
_computing_molecular_graphics ORTEP-32
_computing_publication_material WinGX
_computing_structure_refinement SHELXL-2014
_computing_structure_solution SHELXT
_diffrn_ambient_temperature 200(2)
_diffrn_detector_area_resol_mean 8.366
_diffrn_measured_fraction_theta_full 0.998
_diffrn_measured_fraction_theta_max 0.998
_diffrn_measurement_device_type 'Bruker APEX-II CCD'
_diffrn_measurement_method 'phi and omega scans'
_diffrn_radiation_type CuK\a
_diffrn_radiation_wavelength 1.54178
_diffrn_reflns_av_R_equivalents 0.0432
_diffrn_reflns_av_unetI/netI 0.0194
_diffrn_reflns_Laue_measured_fraction_full 0.998
_diffrn_reflns_Laue_measured_fraction_max 0.998
_diffrn_reflns_limit_h_max 23
_diffrn_reflns_limit_h_min -23
_diffrn_reflns_limit_k_max 4
_diffrn_reflns_limit_k_min -6
_diffrn_reflns_limit_l_max 9
_diffrn_reflns_limit_l_min -9
_diffrn_reflns_number 20119
_diffrn_reflns_point_group_measured_fraction_full 0.998
_diffrn_reflns_point_group_measured_fraction_max 0.998
_diffrn_reflns_theta_full 67.000
_diffrn_reflns_theta_max 68.307
_diffrn_reflns_theta_min 2.262
_diffrn_source 'microfocus rotating anode'
_exptl_absorpt_coefficient_mu 1.986
_exptl_absorpt_correction_T_max 0.929
_exptl_absorpt_correction_T_min 0.776
_exptl_absorpt_correction_type multi-scan
_exptl_absorpt_process_details SADABS
_exptl_crystal_colour colorless
_exptl_crystal_density_diffrn 1.307
_exptl_crystal_description plate
_exptl_crystal_F_000 376
_exptl_crystal_size_max 0.080
_exptl_crystal_size_mid 0.060
_exptl_crystal_size_min 0.030
_refine_diff_density_max 0.239
_refine_diff_density_min -0.320
_refine_diff_density_rms 0.035
_refine_ls_extinction_method none
_refine_ls_goodness_of_fit_ref 1.064
_refine_ls_hydrogen_treatment constr
_refine_ls_matrix_type full
_refine_ls_number_parameters 118
_refine_ls_number_reflns 1647
_refine_ls_number_restraints 0
_refine_ls_restrained_S_all 1.064
_refine_ls_R_factor_all 0.0607
_refine_ls_R_factor_gt 0.0481
_refine_ls_shift/su_max 0.000
_refine_ls_shift/su_mean 0.000
_refine_ls_structure_factor_coef Fsqd
_refine_ls_weighting_details 'w=1/[\s^2^(Fo^2^)+(0.0411P)^2^+0.5974P] where P=(Fo^2^+2Fc^2^)/3'
_refine_ls_weighting_scheme calc
_refine_ls_wR_factor_gt 0.1153
_refine_ls_wR_factor_ref 0.1235
_reflns_Friedel_coverage 0.000
_reflns_number_gt 1322
_reflns_number_total 1647
_reflns_threshold_expression 'I > 2\s(I)'
_cod_data_source_file la6b02735_si_004.cif
_cod_data_source_block zuckermann27
_cod_depositor_comments
;Adding full bibliography for 1544416--1544422.cif.

The following automatic conversions were performed:

'_space_group.centring_type' value 'primitive' was replaced with the
value 'P' as specified in the replacement file
'/home/antanas/src/cod-tools/trunk/data/replacement-values/replacement_values.lst'.

Automatic conversion script
Id: cif_fix_values 5642 2017-10-24 12:04:52Z antanas 
;
_cod_database_code 1544418
_shelx_shelxl_version_number 2014/7
_shelx_space_group_comment
; 
The symmetry employed for this shelxl refinement is uniquely defined 
by the following loop, which should always be used as a source of 
symmetry information in preference to the above space-group names. 
They are only intended as comments. 
;
_shelx_estimated_absorpt_t_min 0.857
_shelx_estimated_absorpt_t_max 0.943

loop_
_space_group_symop_operation_xyz
'x, y, z'
'-x, y+1/2, -z+1/2'
'-x, -y, -z'
'x, -y-1/2, z-1/2'

loop_
_atom_site_label
_atom_site_type_symbol
_atom_site_fract_x
_atom_site_fract_y
_atom_site_fract_z
_atom_site_U_iso_or_equiv
_atom_site_adp_type
_atom_site_occupancy
_atom_site_site_symmetry_order
_atom_site_calc_flag
_atom_site_refinement_flags_posn
_atom_site_refinement_flags_adp
_atom_site_refinement_flags_occupancy
_atom_site_disorder_assembly
_atom_site_disorder_group
C1 C 0.96362(9) 0.3334(3) 0.3964(2) 0.0309(4) Uani 1 1 d . . . . .
C2 C 0.96272(9) 0.6995(3) 0.5521(2) 0.0322(4) Uani 1 1 d . . . . .
H2A H 0.9357 0.7063 0.6541 0.039 Uiso 1 1 calc R U . . .
H2B H 0.9582 0.8522 0.4968 0.039 Uiso 1 1 calc R U . . .
C3 C 0.85944(9) 0.5587(3) 0.3966(2) 0.0332(4) Uani 1 1 d . . . . .
H3A H 0.8503 0.4910 0.2850 0.040 Uiso 1 1 calc R U . . .
H3B H 0.8493 0.7266 0.3898 0.040 Uiso 1 1 calc R U . . .
C4 C 0.81195(10) 0.4466(4) 0.5198(2) 0.0431(5) Uani 1 1 d . . . . .
H4A H 0.8233 0.2800 0.5308 0.052 Uiso 1 1 calc R U . . .
H4B H 0.8191 0.5197 0.6303 0.052 Uiso 1 1 calc R U . . .
C5 C 0.73803(9) 0.4724(4) 0.4640(2) 0.0367(5) Uani 1 1 d . . . . .
C6 C 0.70767(10) 0.3071(4) 0.3599(3) 0.0450(5) Uani 1 1 d . . . . .
H6 H 0.7336 0.1767 0.3269 0.054 Uiso 1 1 calc R U . . .
C7 C 0.64060(11) 0.3292(5) 0.3039(3) 0.0547(6) Uani 1 1 d . . . . .
H7 H 0.6207 0.2151 0.2324 0.066 Uiso 1 1 calc R U . A 1
C8 C 0.60290(11) 0.5156(5) 0.3515(3) 0.0566(7) Uani 0.5 1 d . . P B 1
C8A C 0.60290(11) 0.5156(5) 0.3515(3) 0.0566(7) Uani 0.5 1 d . . P B 2
H8A H 0.5565 0.5300 0.3138 0.068 Uiso 0.5 1 calc R U P B 2
C9 C 0.63163(12) 0.6826(5) 0.4537(3) 0.0570(6) Uani 1 1 d . . . . .
H9 H 0.6053 0.8126 0.4860 0.068 Uiso 1 1 calc R U . B 1
C10 C 0.69893(11) 0.6606(4) 0.5094(3) 0.0484(5) Uani 1 1 d . . . . .
H10 H 0.7186 0.7764 0.5798 0.058 Uiso 1 1 calc R U . . .
N1 N 0.93186(7) 0.5273(3) 0.44269(17) 0.0290(4) Uani 1 1 d . . . . .
O1 O 0.93531(7) 0.1827(2) 0.31039(18) 0.0464(4) Uani 1 1 d . . . . .
Cl1 Cl 0.51956(6) 0.5386(4) 0.2757(2) 0.1120(8) Uani 0.5 1 d . . P B 1

loop_
_atom_site_aniso_label
_atom_site_aniso_U_11
_atom_site_aniso_U_22
_atom_site_aniso_U_33
_atom_site_aniso_U_23
_atom_site_aniso_U_13
_atom_site_aniso_U_12
C1 0.0364(10) 0.0290(9) 0.0273(9) 0.0000(7) -0.0017(7) -0.0033(7)
C2 0.0354(10) 0.0255(9) 0.0356(10) -0.0028(8) -0.0007(7) 0.0005(7)
C3 0.0315(9) 0.0371(10) 0.0308(9) 0.0035(8) -0.0023(7) 0.0005(8)
C4 0.0347(10) 0.0595(14) 0.0351(10) 0.0103(10) -0.0021(8) -0.0051(9)
C5 0.0309(9) 0.0477(12) 0.0316(10) 0.0064(8) 0.0025(7) -0.0032(8)
C6 0.0386(11) 0.0508(13) 0.0459(12) -0.0046(10) 0.0034(9) 0.0002(9)
C7 0.0409(12) 0.0708(17) 0.0520(13) -0.0045(12) -0.0051(10) -0.0120(11)
C8 0.0300(11) 0.0841(19) 0.0555(14) 0.0099(13) -0.0015(9) 0.0026(11)
C8A 0.0300(11) 0.0841(19) 0.0555(14) 0.0099(13) -0.0015(9) 0.0026(11)
C9 0.0481(13) 0.0621(15) 0.0614(15) 0.0045(13) 0.0105(11) 0.0170(11)
C10 0.0517(13) 0.0473(13) 0.0464(12) -0.0031(10) 0.0027(10) -0.0025(10)
N1 0.0287(7) 0.0307(8) 0.0275(8) -0.0005(6) -0.0019(6) -0.0012(6)
O1 0.0466(8) 0.0405(8) 0.0513(9) -0.0162(7) -0.0134(6) -0.0007(6)
Cl1 0.0325(6) 0.207(2) 0.0955(11) 0.0340(13) -0.0070(7) 0.0130(9)

loop_
_atom_type_symbol
_atom_type_description
_atom_type_scat_dispersion_real
_atom_type_scat_dispersion_imag
_atom_type_scat_source
C C 0.0181 0.0091 'International Tables Vol C Tables 4.2.6.8 and 6.1.1.4'
H H 0.0000 0.0000 'International Tables Vol C Tables 4.2.6.8 and 6.1.1.4'
N N 0.0311 0.0180 'International Tables Vol C Tables 4.2.6.8 and 6.1.1.4'
O O 0.0492 0.0322 'International Tables Vol C Tables 4.2.6.8 and 6.1.1.4'
Cl Cl 0.3639 0.7018 'International Tables Vol C Tables 4.2.6.8 and 6.1.1.4'

loop_
_geom_angle_atom_site_label_1
_geom_angle_atom_site_label_2
_geom_angle_atom_site_label_3
_geom_angle
_geom_angle_site_symmetry_1
_geom_angle_site_symmetry_3
O1 C1 N1 122.89(17) . .
O1 C1 C2 118.47(17) . 3_766
N1 C1 C2 118.63(15) . 3_766
N1 C2 C1 117.38(15) . 3_766
N1 C2 H2A 108.0 . .
C1 C2 H2A 108.0 3_766 .
N1 C2 H2B 108.0 . .
C1 C2 H2B 108.0 3_766 .
H2A C2 H2B 107.2 . .
N1 C3 C4 112.75(15) . .
N1 C3 H3A 109.0 . .
C4 C3 H3A 109.0 . .
N1 C3 H3B 109.0 . .
C4 C3 H3B 109.0 . .
H3A C3 H3B 107.8 . .
C5 C4 C3 111.22(15) . .
C5 C4 H4A 109.4 . .
C3 C4 H4A 109.4 . .
C5 C4 H4B 109.4 . .
C3 C4 H4B 109.4 . .
H4A C4 H4B 108.0 . .
C10 C5 C6 117.98(18) . .
C10 C5 C4 122.1(2) . .
C6 C5 C4 119.91(19) . .
C7 C6 C5 121.1(2) . .
C7 C6 H6 119.4 . .
C5 C6 H6 119.4 . .
C8A C7 C6 119.8(2) . .
C8 C7 C6 119.8(2) . .
C8 C7 H7 120.1 . .
C6 C7 H7 120.1 . .
C7 C8 C9 120.4(2) . .
C7 C8 Cl1 118.2(2) . .
C9 C8 Cl1 121.3(2) . .
C7 C8A C9 120.4(2) . .
C7 C8A H8A 119.8 . .
C9 C8A H8A 119.8 . .
C8A C9 C10 119.7(2) . .
C8 C9 C10 119.7(2) . .
C8 C9 H9 120.1 . .
C10 C9 H9 120.1 . .
C9 C10 C5 121.0(2) . .
C9 C10 H10 119.5 . .
C5 C10 H10 119.5 . .
C1 N1 C2 123.77(15) . .
C1 N1 C3 119.10(15) . .
C2 N1 C3 116.78(15) . .

loop_
_geom_bond_atom_site_label_1
_geom_bond_atom_site_label_2
_geom_bond_distance
_geom_bond_site_symmetry_2
C1 O1 1.232(2) .
C1 N1 1.338(2) .
C1 C2 1.497(2) 3_766
C2 N1 1.447(2) .
C2 C1 1.497(2) 3_766
C2 H2A 0.9900 .
C2 H2B 0.9900 .
C3 N1 1.462(2) .
C3 C4 1.523(3) .
C3 H3A 0.9900 .
C3 H3B 0.9900 .
C4 C5 1.506(3) .
C4 H4A 0.9900 .
C4 H4B 0.9900 .
C5 C10 1.383(3) .
C5 C6 1.390(3) .
C6 C7 1.378(3) .
C6 H6 0.9500 .
C7 C8A 1.365(3) .
C7 C8 1.365(3) .
C7 H7 0.9500 .
C8 C9 1.376(4) .
C8 Cl1 1.726(2) .
C8A C9 1.376(4) .
C8A H8A 0.9500 .
C9 C10 1.381(3) .
C9 H9 0.9500 .
C10 H10 0.9500 .
